data_7244610
loop_
_publ_author_name
'Paul, Sayantani'
'Sen, Bibaswan'
'Chakraborty, Nirman'
'Das, Sangita'
'Mondal, Swastik'
'Chattopadhyay, Asoke P.'
'Ali, Sk Imran'

_publ_section_title
;
 pH-regulated hydrothermal synthesis and characterization of Sb4O5X2 (X =
 Br/Cl) and its use for the dye degradation of methyl orange both with and
 without light illumination
;
_journal_issue 14
_journal_name_full 'RSC Advances'
_journal_page_first 8374
_journal_page_last 8384
_journal_paper_doi 10.1039/D2RA01215D
_journal_volume 12
_journal_year 2022
_chemical_formula_sum 'Br2 O5 Sb4'
_chemical_formula_weight 726.8
_space_group_IT_number 14
_space_group_name_Hall '-P 2ybc'
_space_group_name_H-M_alt 'P 1 21/c 1'
_symmetry_cell_setting monoclinic
_symmetry_Int_Tables_number 14
_symmetry_space_group_name_Hall '-P 2ybc'
_symmetry_space_group_name_H-M 'P 1 21/c 1'
_audit_update_record
;
2021-10-30 deposited with the CCDC.	2022-03-07 downloaded from the CCDC.
;
_cell_angle_alpha 90
_cell_angle_beta 97.9328(11)
_cell_angle_gamma 90
_cell_formula_units_Z 2
_cell_length_a 6.60730(10)
_cell_length_b 5.14280(10)
_cell_length_c 13.4696(2)
_cell_measurement_reflns_used 12981
_cell_measurement_temperature 293
_cell_measurement_theta_max 49.09
_cell_measurement_theta_min 3.03
_cell_volume 453.317(13)
_computing_cell_refinement 'CrysAlisPro 1.171.40.53 (Rigaku OD, 2019)'
_computing_data_collection 'CrysAlisPro 1.171.40.53 (Rigaku OD, 2019)'
_computing_data_reduction 'CrysAlisPro 1.171.40.53 (Rigaku OD, 2019)'
_diffrn_ambient_temperature 293
_diffrn_detector 'CCD plate'
_diffrn_measured_fraction_theta_full 0.99
_diffrn_measured_fraction_theta_max 0.99
_diffrn_measurement_device 'four-circle diffractometer'
_diffrn_measurement_device_type 'Saxi-CrysAlisPro-abstract goniometer imported SAXI images'
_diffrn_measurement_method '\w and \f scans'
_diffrn_radiation_monochromator graphite
_diffrn_radiation_probe x-ray
_diffrn_radiation_source 'X-ray tube'
_diffrn_radiation_type 'Mo K\a'
_diffrn_radiation_wavelength 0.71073
_diffrn_reflns_av_R_equivalents 0.0383
_diffrn_reflns_av_unetI/netI 0.0158
_diffrn_reflns_limit_h_max 13
_diffrn_reflns_limit_h_min -14
_diffrn_reflns_limit_k_max 10
_diffrn_reflns_limit_k_min -10
_diffrn_reflns_limit_l_max 28
_diffrn_reflns_limit_l_min -28
_diffrn_reflns_number 35836
_diffrn_reflns_theta_full 49.59
_diffrn_reflns_theta_max 49.59
_diffrn_reflns_theta_min 3.05
_diffrn_source 'fine-focus sealed X-ray tube'
_exptl_absorpt_coefficient_mu 20.578
_exptl_absorpt_correction_T_max 0.024
_exptl_absorpt_correction_T_min 0.002
_exptl_absorpt_correction_type multi-scan
_exptl_absorpt_process_details Sadabs-2014
_exptl_crystal_colour White
_exptl_crystal_density_diffrn 5.3247
_exptl_crystal_description Transparent
_exptl_crystal_F_000 628
_exptl_crystal_size_max 0.4
_exptl_crystal_size_mid 0.05
_exptl_crystal_size_min 0.01
_refine_diff_density_max 0.65
_refine_diff_density_min -0.69
_refine_ls_extinction_method none
_refine_ls_goodness_of_fit_gt 1.84
_refine_ls_goodness_of_fit_ref 1.80
_refine_ls_number_constraints 0
_refine_ls_number_parameters 52
_refine_ls_number_reflns 1951
_refine_ls_number_restraints 0
_refine_ls_R_factor_all 0.0233
_refine_ls_R_factor_gt 0.0219
_refine_ls_shift/su_max 0.0007
_refine_ls_shift/su_mean 0.0001
_refine_ls_structure_factor_coef F
_refine_ls_weighting_details w=1/(\s^2^(F)+0.0001F^2^)
_refine_ls_weighting_scheme sigma
_refine_ls_wR_factor_gt 0.0277
_refine_ls_wR_factor_ref 0.0280
_reflns_number_gt 1831
_reflns_number_total 1951
_reflns_threshold_expression I>3\s(I)
_cod_data_source_file d2ra01215d2.cif
_cod_data_source_block I
_cod_depositor_comments
;
The following automatic conversions were performed:

data item '_diffrn_radiation_probe' value 'X-ray' was changed to
'x-ray' in accordance with the
/home/data/users/saulius/crontab/automatic-downloads/rss-feeds/RSC/lib/dictionaries/cif_core.dic
dictionary named 'cif_core.dic' version 2.4.2 last updated on
2011-04-26.

data item '_exptl_absorpt_correction_type' value 'Multi-scan' was
changed to 'multi-scan' in accordance with the
/home/data/users/saulius/crontab/automatic-downloads/rss-feeds/RSC/lib/dictionaries/cif_core.dic
dictionary named 'cif_core.dic' version 2.4.2 last updated on
2011-04-26.

Automatic conversion script
Id: cif_fix_values 7556 2019-12-06 15:28:31Z antanas 
;
_cod_database_code 7244610

loop_
_space_group_symop_id
_space_group_symop_operation_xyz
1 x,y,z
2 -x,y+1/2,-z+1/2
3 -x,-y,-z
4 x,-y+1/2,z+1/2

loop_
_atom_site_label
_atom_site_type_symbol
_atom_site_fract_x
_atom_site_fract_y
_atom_site_fract_z
_atom_site_adp_type
_atom_site_U_iso_or_equiv
_atom_site_site_symmetry_multiplicity
_atom_site_occupancy
_atom_site_calc_flag
_atom_site_refinement_flags
_atom_site_disorder_assembly
_atom_site_disorder_group
Sb1 Sb 0.30604(3) 0.87905(3) 0.201166(12) Uani 0.02608(5) 4 1 d . . .
Sb2 Sb 0.67498(3) 0.77571(3) 0.052100(13) Uani 0.02639(5) 4 1 d . . .
Br1 Br 0.00984(5) 1.29321(6) 0.11770(3) Uani 0.04322(10) 4 1 d . . .
O1 O 0.4302(3) 1.1578(4) 0.28978(15) Uani 0.0354(5) 4 1 d . . .
O2 O 0.5 0.5 0 Uani 0.0496(10) 2 1 d . . .
O3 O 0.4325(3) 1.0033(4) 0.08208(14) Uani 0.0339(5) 4 1 d . . .

loop_
_atom_site_aniso_label
_atom_site_aniso_type_symbol
_atom_site_aniso_U_11
_atom_site_aniso_U_22
_atom_site_aniso_U_33
_atom_site_aniso_U_12
_atom_site_aniso_U_13
_atom_site_aniso_U_23
Sb1 Sb 0.03042(9) 0.02443(8) 0.02449(8) -0.00361(5) 0.00765(6) -0.00169(5)
Sb2 Sb 0.02602(8) 0.02439(8) 0.02852(9) 0.00046(5) 0.00297(6) -0.00144(5)
Br1 Br 0.04499(17) 0.04146(16) 0.04431(16) 0.00758(13) 0.01007(13) 0.00140(12)
O1 O 0.0405(9) 0.0338(8) 0.0327(8) -0.0053(7) 0.0072(7) -0.0059(7)
O2 O 0.065(2) 0.0365(14) 0.0448(16) -0.0150(15) -0.0016(15) -0.0045(13)
O3 O 0.0379(9) 0.0358(8) 0.0296(7) 0.0083(7) 0.0107(7) 0.0061(7)

loop_
_atom_type_symbol
_atom_type_scat_dispersion_real
_atom_type_scat_dispersion_imag
_atom_type_scat_source
Br -12.3496 7.8257 'International Tables Vol C tables 4.2.6.8 and 6.1.1.1'
O -1.7122 1.0729 'International Tables Vol C tables 4.2.6.8 and 6.1.1.1'
Sb -17.6628 9.5077 'International Tables Vol C tables 4.2.6.8 and 6.1.1.1'

loop_
_exptl_crystal_face_index_h
_exptl_crystal_face_index_k
_exptl_crystal_face_index_l
_exptl_crystal_face_perp_dist
? ? ? ?

loop_
_geom_angle_atom_site_label_1
_geom_angle_atom_site_label_2
_geom_angle_atom_site_label_3
_geom_angle_site_symmetry_1
_geom_angle_site_symmetry_2
_geom_angle_site_symmetry_3
_geom_angle
_geom_angle_publ_flag
Sb2 Sb1 Br1 . . . 111.854(9) ?
Sb2 Sb1 O1 . . . 101.46(6) ?
Sb2 Sb1 O1 . . 2_645 44.29(6) ?
Sb2 Sb1 O3 . . . 33.91(6) ?
Br1 Sb1 O1 . . . 84.61(6) ?
Br1 Sb1 O1 . . 2_645 155.67(6) ?
Br1 Sb1 O3 . . . 78.31(6) ?
O1 Sb1 O1 . . 2_645 95.02(8) ?
O1 Sb1 O3 . . . 93.89(8) ?
O1 Sb1 O3 2_645 . . 77.44(8) ?
Sb1 Sb2 Sb2 . . 3_675 68.845(5) ?
Sb1 Sb2 O1 . . 2_645 36.92(5) ?
Sb1 Sb2 O2 . . . 83.440(6) ?
Sb1 Sb2 O3 . . . 32.88(5) ?
Sb1 Sb2 O3 . . 3_675 103.33(5) ?
Sb2 Sb2 O1 3_675 . 2_645 105.73(5) ?
Sb2 Sb2 O2 3_675 . . 90.533(6) ?
Sb2 Sb2 O3 3_675 . . 37.06(5) ?
Sb2 Sb2 O3 3_675 . 3_675 35.05(5) ?
O1 Sb2 O2 2_645 . . 84.47(5) ?
O1 Sb2 O3 2_645 . . 69.14(7) ?
O1 Sb2 O3 2_645 . 3_675 140.13(7) ?
O2 Sb2 O3 . . . 92.65(5) ?
O2 Sb2 O3 . . 3_675 88.32(5) ?
O3 Sb2 O3 . . 3_675 72.11(7) ?
Sb1 O1 Sb1 . . 2_655 135.40(11) ?
Sb1 O1 Sb2 . . 2_655 124.92(10) ?
Sb1 O1 Sb2 2_655 . 2_655 98.79(8) ?
Sb2 O2 Sb2 . . 3_665 180.0(5) ?
Sb1 O3 Sb2 . . . 113.20(9) ?
Sb1 O3 Sb2 . . 3_675 134.90(10) ?
Sb2 O3 Sb2 . . 3_675 107.89(9) ?

loop_
_geom_bond_atom_site_label_1
_geom_bond_atom_site_label_2
_geom_bond_site_symmetry_1
_geom_bond_site_symmetry_2
_geom_bond_distance
_geom_bond_publ_flag
Sb1 Sb2 . . 3.4070(3) ?
Sb1 Br1 . . 3.0039(4) ?
Sb1 O1 . . 1.970(2) ?
Sb1 O1 . 2_645 2.071(2) ?
Sb1 O3 . . 2.012(2) ?
Sb2 Sb2 . 3_675 3.4268(2) ?
Sb2 O1 . 2_645 2.407(2) ?
Sb2 O2 . . 1.90153(17) ?
Sb2 O3 . . 2.068(2) ?
Sb2 O3 . 3_675 2.1699(18) ?

loop_
_geom_hbond_atom_site_label_D
_geom_hbond_atom_site_label_H
_geom_hbond_atom_site_label_A
_geom_hbond_site_symmetry_D
_geom_hbond_site_symmetry_H
_geom_hbond_site_symmetry_A
_geom_hbond_distance_DH
_geom_hbond_distance_HA
_geom_hbond_distance_DA
_geom_hbond_angle_DHA
_geom_hbond_publ_flag
? ? ? ? ? ? ? ? ? ? ?

loop_
_geom_torsion_atom_site_label_1
_geom_torsion_atom_site_label_2
_geom_torsion_atom_site_label_3
_geom_torsion_atom_site_label_4
_geom_torsion_site_symmetry_1
_geom_torsion_site_symmetry_2
_geom_torsion_site_symmetry_3
_geom_torsion_site_symmetry_4
_geom_torsion
_geom_torsion_publ_flag
? ? ? ? ? ? ? ? ? ?

loop_
_restr_angle_atom_site_label_1
_restr_angle_site_symmetry_1
_restr_angle_atom_site_label_2
_restr_angle_site_symmetry_2
_restr_angle_atom_site_label_3
_restr_angle_site_symmetry_3
_restr_angle_target
_restr_angle_target_weight_param
? ? ? ? ? ? ? ?

loop_
_restr_distance_atom_site_label_1
_restr_distance_site_symmetry_1
_restr_distance_atom_site_label_2
_restr_distance_site_symmetry_2
_restr_distance_target
_restr_distance_target_weight_param
? ? ? ? ? ?

loop_
_restr_equal_angle_atom_site_label_1
_restr_equal_angle_site_symmetry_1
_restr_equal_angle_atom_site_label_2
_restr_equal_angle_site_symmetry_2
_restr_equal_angle_atom_site_label_3
_restr_equal_angle_site_symmetry_3
_restr_equal_angle_class_class_id
_restr_equal_angle_class_target_weight_param
? ? ? ? ? ? ? ?

loop_
_restr_equal_distance_atom_site_label_1
_restr_equal_distance_site_symmetry_1
_restr_equal_distance_atom_site_label_2
_restr_equal_distance_site_symmetry_2
_restr_equal_distance_class_class_id
_restr_equal_distance_class_target_weight_param
? ? ? ? ? ?

loop_
_restr_equal_torsion_atom_site_label_1
_restr_equal_torsion_site_symmetry_1
_restr_equal_torsion_atom_site_label_2
_restr_equal_torsion_site_symmetry_2
_restr_equal_torsion_atom_site_label_3
_restr_equal_torsion_site_symmetry_3
_restr_equal_torsion_atom_site_label_4
_restr_equal_torsion_site_symmetry_4
_restr_equal_torsion_class_class_id
_restr_equal_torsion_class_target_weight_param
? ? ? ? ? ? ? ? ? ?

loop_
_restr_torsion_atom_site_label_1
_restr_torsion_site_symmetry_1
_restr_torsion_atom_site_label_2
_restr_torsion_site_symmetry_2
_restr_torsion_atom_site_label_3
_restr_torsion_site_symmetry_3
_restr_torsion_atom_site_label_4
_restr_torsion_site_symmetry_4
_restr_torsion_angle_target
_restr_torsion_weight_param
? ? ? ? ? ? ? ? ? ?

loop_
_twin_individual_id
_twin_individual_mass_fraction_refined
_twin_individual_twin_matrix_11
_twin_individual_twin_matrix_12
_twin_individual_twin_matrix_13
_twin_individual_twin_matrix_21
_twin_individual_twin_matrix_22
_twin_individual_twin_matrix_23
_twin_individual_twin_matrix_31
_twin_individual_twin_matrix_32
_twin_individual_twin_matrix_33
? ? ? ? ? ? ? ? ? ? ?

loop_
_jana_atom_site_adp_c_label
_jana_atom_site_adp_c_type_symbol
_jana_atom_site_adp_c_111
_jana_atom_site_adp_c_112
_jana_atom_site_adp_c_113
_jana_atom_site_adp_c_122
_jana_atom_site_adp_c_123
_jana_atom_site_adp_c_133
_jana_atom_site_adp_c_222
_jana_atom_site_adp_c_223
_jana_atom_site_adp_c_233
_jana_atom_site_adp_c_333
? ? ? ? ? ? ? ? ? ? ? ?

loop_
_jana_atom_site_adp_d_label
_jana_atom_site_adp_d_type_symbol
_jana_atom_site_adp_d_1111
_jana_atom_site_adp_d_1112
_jana_atom_site_adp_d_1113
_jana_atom_site_adp_d_1122
_jana_atom_site_adp_d_1123
_jana_atom_site_adp_d_1133
_jana_atom_site_adp_d_1222
_jana_atom_site_adp_d_1223
_jana_atom_site_adp_d_1233
_jana_atom_site_adp_d_1333
_jana_atom_site_adp_d_2222
_jana_atom_site_adp_d_2223
_jana_atom_site_adp_d_2233
_jana_atom_site_adp_d_2333
_jana_atom_site_adp_d_3333
? ? ? ? ? ? ? ? ? ? ? ? ? ? ? ? ?

loop_
_jana_atom_site_adp_e_label
_jana_atom_site_adp_e_type_symbol
_jana_atom_site_adp_e_11111
_jana_atom_site_adp_e_11112
_jana_atom_site_adp_e_11113
_jana_atom_site_adp_e_11122
_jana_atom_site_adp_e_11123
_jana_atom_site_adp_e_11133
_jana_atom_site_adp_e_11222
_jana_atom_site_adp_e_11223
_jana_atom_site_adp_e_11233
_jana_atom_site_adp_e_11333
_jana_atom_site_adp_e_12222
_jana_atom_site_adp_e_12223
_jana_atom_site_adp_e_12233
_jana_atom_site_adp_e_12333
_jana_atom_site_adp_e_13333
_jana_atom_site_adp_e_22222
_jana_atom_site_adp_e_22223
_jana_atom_site_adp_e_22233
_jana_atom_site_adp_e_22333
_jana_atom_site_adp_e_23333
_jana_atom_site_adp_e_33333
? ? ? ? ? ? ? ? ? ? ? ? ? ? ? ? ? ? ? ? ? ? ?

loop_
_jana_atom_site_adp_f_label
_jana_atom_site_adp_f_type_symbol
_jana_atom_site_adp_f_111111
_jana_atom_site_adp_f_111112
_jana_atom_site_adp_f_111113
_jana_atom_site_adp_f_111122
_jana_atom_site_adp_f_111123
_jana_atom_site_adp_f_111133
_jana_atom_site_adp_f_111222
_jana_atom_site_adp_f_111223
_jana_atom_site_adp_f_111233
_jana_atom_site_adp_f_111333
_jana_atom_site_adp_f_112222
_jana_atom_site_adp_f_112223
_jana_atom_site_adp_f_112233
_jana_atom_site_adp_f_112333
_jana_atom_site_adp_f_113333
_jana_atom_site_adp_f_122222
_jana_atom_site_adp_f_122223
_jana_atom_site_adp_f_122233
_jana_atom_site_adp_f_122333
_jana_atom_site_adp_f_123333
_jana_atom_site_adp_f_133333
_jana_atom_site_adp_f_222222
_jana_atom_site_adp_f_222223
_jana_atom_site_adp_f_222233
_jana_atom_site_adp_f_222333
_jana_atom_site_adp_f_223333
_jana_atom_site_adp_f_233333
_jana_atom_site_adp_f_333333
? ? ? ? ? ? ? ? ? ? ? ? ? ? ? ? ? ? ? ? ? ? ? ? ? ? ? ? ? ?
